data_7058148
loop_
_publ_author_name
'Xia, Debin'
'Duan, Chunbo'
'Liu, Shihui'
'Ding, Dongxue'
'Baumgarten, Martin'
'Wagner, Manfred'
'Schollmeyer, Dieter'
'Xu, Hui'
'M\"ullen, Klaus'

_publ_section_title
;
 Oligofluorene with multiple spiro-connections: its and their use in blue
 and white OLEDs
;
_journal_issue 9
_journal_name_full 'New Journal of Chemistry'
_journal_page_first 3788
_journal_paper_doi 10.1039/C8NJ06135A
_journal_volume 43
_journal_year 2019
_chemical_formula_moiety 'C117 H88'
_chemical_formula_sum 'C117 H88'
_chemical_formula_weight 1493.87
_space_group_crystal_system triclinic
_space_group_IT_number 2
_space_group_name_Hall '-P 1'
_space_group_name_H-M_alt 'P -1'
_symmetry_space_group_name_Hall '-P 1'
_symmetry_space_group_name_H-M 'P -1'
_atom_sites_solution_hydrogens geom
_audit_block_doi 10.5517/ccdc.csd.cc1j8hbm
_audit_creation_method SHELXL-2014
_audit_update_record
;
2015-06-23 deposited with the CCDC.
2019-02-04 downloaded from the CCDC.
;
_cell_angle_alpha 114.305(5)
_cell_angle_beta 110.247(5)
_cell_angle_gamma 90.152(5)
_cell_formula_units_Z 2
_cell_length_a 18.8798(13)
_cell_length_b 18.9690(12)
_cell_length_c 20.2269(15)
_cell_measurement_reflns_used 26175
_cell_measurement_temperature 203(2)
_cell_measurement_theta_max 28.01
_cell_measurement_theta_min 2.15
_cell_volume 6104.1(8)
_computing_cell_refinement 'STOE X-AREA'
_computing_data_collection 'STOE X-AREA'
_computing_data_reduction 'STOE X-RED'
_computing_structure_refinement 'SHELXL-2014 (Sheldrick, 2014)'
_computing_structure_solution SHELXT-2014
_diffrn_ambient_temperature 203(2)
_diffrn_detector 'image plate (34 cm diameter)'
_diffrn_detector_area_resol_mean 6.67
_diffrn_detector_type STOE
_diffrn_measured_fraction_theta_full 0.996
_diffrn_measured_fraction_theta_max 0.995
_diffrn_measurement_device '2-circle goniometer'
_diffrn_measurement_device_type 'STOE IPDS 2T'
_diffrn_radiation_type MoK\a
_diffrn_radiation_wavelength 0.71069
_diffrn_reflns_av_R_equivalents 0.1327
_diffrn_reflns_av_unetI/netI 0.1672
_diffrn_reflns_Laue_measured_fraction_full 0.996
_diffrn_reflns_Laue_measured_fraction_max 0.995
_diffrn_reflns_limit_h_max 24
_diffrn_reflns_limit_h_min -24
_diffrn_reflns_limit_k_max 25
_diffrn_reflns_limit_k_min -25
_diffrn_reflns_limit_l_max 26
_diffrn_reflns_limit_l_min -26
_diffrn_reflns_number 60453
_diffrn_reflns_point_group_measured_fraction_full 0.996
_diffrn_reflns_point_group_measured_fraction_max 0.995
_diffrn_reflns_theta_full 25.240
_diffrn_reflns_theta_max 27.999
_diffrn_reflns_theta_min 2.390
_diffrn_source 'sealed X-ray tube, 12 x 0.4 mm long-fine focus'
_exptl_absorpt_coefficient_mu 0.046
_exptl_absorpt_correction_type none
_exptl_crystal_colour colourless
_exptl_crystal_density_diffrn 0.813
_exptl_crystal_description block
_exptl_crystal_F_000 1580
_exptl_crystal_size_max 0.440
_exptl_crystal_size_mid 0.340
_exptl_crystal_size_min 0.180
_refine_diff_density_max 0.390
_refine_diff_density_min -0.273
_refine_diff_density_rms 0.074
_refine_ls_extinction_method none
_refine_ls_goodness_of_fit_ref 0.899
_refine_ls_hydrogen_treatment constr
_refine_ls_matrix_type full
_refine_ls_number_parameters 1066
_refine_ls_number_reflns 29346
_refine_ls_number_restraints 0
_refine_ls_restrained_S_all 0.899
_refine_ls_R_factor_all 0.2521
_refine_ls_R_factor_gt 0.1122
_refine_ls_shift/su_max 0.000
_refine_ls_shift/su_mean 0.000
_refine_ls_structure_factor_coef Fsqd
_refine_ls_weighting_details 'w=1/[\s^2^(Fo^2^)+(0.1656P)^2^] where P=(Fo^2^+2Fc^2^)/3'
_refine_ls_weighting_scheme calc
_refine_ls_wR_factor_gt 0.2794
_refine_ls_wR_factor_ref 0.3632
_reflns_Friedel_coverage 0.000
_reflns_number_gt 8229
_reflns_number_total 29346
_reflns_threshold_expression 'I > 2\s(I)'
_cod_data_source_file c8nj06135a2.cif
_cod_data_source_block 5-Spiro
_cod_depositor_comments 'Adding full bibliography for 7058148.cif.'
_cod_database_code 7058148
_shelx_space_group_comment
;
The symmetry employed for this shelxl refinement is uniquely defined
by the following loop, which should always be used as a source of
symmetry information in preference to the above space-group names.
They are only intended as comments.
;
_shelx_estimated_absorpt_t_min 0.980
_shelx_estimated_absorpt_t_max 0.992
_shelxl_version_number 2014-3

loop_
_space_group_symop_operation_xyz
'x, y, z'
'-x, -y, -z'

loop_
_atom_site_label
_atom_site_type_symbol
_atom_site_fract_x
_atom_site_fract_y
_atom_site_fract_z
_atom_site_U_iso_or_equiv
_atom_site_adp_type
_atom_site_occupancy
_atom_site_site_symmetry_order
_atom_site_calc_flag
_atom_site_refinement_flags_posn
_atom_site_refinement_flags_adp
C1 C 0.2512(2) 0.2509(2) 0.5007(2) 0.0442(9) Uani 1 1 d . .
C2 C 0.2569(2) 0.2825(2) 0.4446(3) 0.0435(9) Uani 1 1 d . .
C3 C 0.2931(2) 0.3565(2) 0.4644(3) 0.0505(10) Uani 1 1 d . .
H3 H 0.3210 0.3923 0.5169 0.061 Uiso 1 1 calc R U
C4 C 0.2860(2) 0.3747(2) 0.4032(3) 0.0504(11) Uani 1 1 d . .
C5 C 0.3147(3) 0.4485(2) 0.4058(3) 0.0559(11) Uani 1 1 d . .
C6 C 0.3635(2) 0.5154(2) 0.4694(3) 0.0590(12) Uani 1 1 d . .
H6 H 0.3836 0.5179 0.5199 0.071 Uiso 1 1 calc R U
C7 C 0.3819(3) 0.5788(3) 0.4563(3) 0.0662(14) Uani 1 1 d . .
C8 C 0.3474(3) 0.5722(3) 0.3810(4) 0.0742(15) Uani 1 1 d . .
H8 H 0.3569 0.6156 0.3722 0.089 Uiso 1 1 calc R U
C9 C 0.3002(3) 0.5062(3) 0.3186(4) 0.0751(15) Uani 1 1 d . .
H9 H 0.2790 0.5042 0.2683 0.090 Uiso 1 1 calc R U
C10 C 0.2841(3) 0.4425(3) 0.3309(3) 0.0614(12) Uani 1 1 d . .
C11 C 0.2387(3) 0.3607(3) 0.2714(3) 0.0595(12) Uani 1 1 d . .
C12 C 0.2440(3) 0.3229(2) 0.3253(3) 0.0527(11) Uani 1 1 d . .
C13 C 0.2096(2) 0.2481(2) 0.3062(3) 0.0525(11) Uani 1 1 d . .
H13 H 0.1821 0.2120 0.2537 0.063 Uiso 1 1 calc R U
C14 C 0.2176(2) 0.2292(2) 0.3676(3) 0.0473(10) Uani 1 1 d . .
C15 C 0.1861(2) 0.1566(2) 0.3657(3) 0.0490(10) Uani 1 1 d . .
C16 C 0.1475(2) 0.0854(2) 0.3035(3) 0.0557(11) Uani 1 1 d . .
H16 H 0.1363 0.0764 0.2513 0.067 Uiso 1 1 calc R U
C17 C 0.1260(2) 0.0277(2) 0.3216(3) 0.0524(11) Uani 1 1 d . .
C18 C 0.0870(3) -0.0566(2) 0.2653(3) 0.0633(12) Uani 1 1 d . .
C19 C 0.0867(3) -0.0890(3) 0.3224(3) 0.0631(13) Uani 1 1 d . .
C20 C 0.0591(3) -0.1647(3) 0.3073(4) 0.0775(15) Uani 1 1 d . .
H20 H 0.0410 -0.2059 0.2563 0.093 Uiso 1 1 calc R U
C21 C 0.0594(3) -0.1764(3) 0.3701(4) 0.0772(16) Uani 1 1 d . .
H21 H 0.0438 -0.2277 0.3610 0.093 Uiso 1 1 calc R U
C22 C 0.0808(3) -0.1184(3) 0.4447(4) 0.0685(14) Uani 1 1 d . .
C23 C 0.1112(2) -0.0426(3) 0.4607(3) 0.0587(12) Uani 1 1 d . .
H23 H 0.1296 -0.0020 0.5121 0.070 Uiso 1 1 calc R U
C24 C 0.1133(2) -0.0297(2) 0.3990(3) 0.0560(11) Uani 1 1 d . .
C25 C 0.1421(2) 0.0423(2) 0.3986(3) 0.0513(11) Uani 1 1 d . .
C26 C 0.1809(2) 0.1127(2) 0.4605(3) 0.0483(10) Uani 1 1 d . .
H26 H 0.1915 0.1217 0.5126 0.058 Uiso 1 1 calc R U
C27 C 0.2041(2) 0.1702(2) 0.4429(2) 0.0430(9) Uani 1 1 d . .
C28 C 0.4372(3) 0.6515(3) 0.5214(4) 0.0799(16) Uani 1 1 d . .
C29 C 0.4626(4) 0.6504(4) 0.6005(4) 0.114(2) Uani 1 1 d . .
H29A H 0.4186 0.6490 0.6146 0.171 Uiso 1 1 calc R U
H29B H 0.4997 0.6972 0.6398 0.171 Uiso 1 1 calc R U
H29C H 0.4858 0.6042 0.5980 0.171 Uiso 1 1 calc R U
C30 C 0.3994(3) 0.7242(3) 0.5275(4) 0.099(2) Uani 1 1 d . .
H30A H 0.4376 0.7712 0.5627 0.148 Uiso 1 1 calc R U
H30B H 0.3596 0.7244 0.5475 0.148 Uiso 1 1 calc R U
H30C H 0.3771 0.7230 0.4759 0.148 Uiso 1 1 calc R U
C31 C 0.5088(3) 0.6579(4) 0.5031(5) 0.116(3) Uani 1 1 d . .
H31A H 0.4934 0.6488 0.4489 0.174 Uiso 1 1 calc R U
H31B H 0.5391 0.6190 0.5116 0.174 Uiso 1 1 calc R U
H31C H 0.5390 0.7099 0.5374 0.174 Uiso 1 1 calc R U
C32 C 0.1593(3) 0.3595(3) 0.2196(3) 0.0650(13) Uani 1 1 d . .
C33 C 0.0959(3) 0.3781(3) 0.2384(4) 0.0728(14) Uani 1 1 d . .
H33 H 0.1000 0.3953 0.2906 0.087 Uiso 1 1 calc R U
C34 C 0.0264(4) 0.3715(3) 0.1810(4) 0.0955(19) Uani 1 1 d . .
H34 H -0.0168 0.3836 0.1938 0.115 Uiso 1 1 calc R U
C35 C 0.0209(4) 0.3474(4) 0.1059(5) 0.102(2) Uani 1 1 d . .
H35 H -0.0261 0.3446 0.0675 0.122 Uiso 1 1 calc R U
C36 C 0.0831(5) 0.3266(4) 0.0844(4) 0.104(2) Uani 1 1 d . .
H36 H 0.0784 0.3096 0.0321 0.125 Uiso 1 1 calc R U
C37 C 0.1520(3) 0.3318(3) 0.1420(3) 0.0752(15) Uani 1 1 d . .
C38 C 0.2254(4) 0.3108(3) 0.1380(3) 0.0780(15) Uani 1 1 d . .
C39 C 0.2478(5) 0.2817(4) 0.0751(4) 0.112(2) Uani 1 1 d . .
H39 H 0.2137 0.2730 0.0249 0.135 Uiso 1 1 calc R U
C40 C 0.3203(5) 0.2658(5) 0.0871(5) 0.115(2) Uani 1 1 d . .
H40 H 0.3364 0.2460 0.0447 0.139 Uiso 1 1 calc R U
C41 C 0.3700(5) 0.2786(4) 0.1607(5) 0.110(2) Uani 1 1 d . .
H41 H 0.4195 0.2663 0.1675 0.132 Uiso 1 1 calc R U
C42 C 0.3492(4) 0.3095(3) 0.2260(4) 0.0851(17) Uani 1 1 d . .
H42 H 0.3838 0.3196 0.2765 0.102 Uiso 1 1 calc R U
C43 C 0.2756(3) 0.3241(3) 0.2124(3) 0.0678(13) Uani 1 1 d . .
C44 C 0.0062(3) -0.0663(3) 0.2093(4) 0.0743(15) Uani 1 1 d . .
C45 C -0.0556(3) -0.0397(3) 0.2269(4) 0.0896(18) Uani 1 1 d . .
H45 H -0.0503 -0.0096 0.2792 0.108 Uiso 1 1 calc R U
C46 C -0.1252(4) -0.0580(5) 0.1665(6) 0.121(3) Uani 1 1 d . .
H46 H -0.1680 -0.0406 0.1780 0.145 Uiso 1 1 calc R U
C47 C -0.1339(5) -0.1000(6) 0.0915(6) 0.140(3) Uani 1 1 d . .
H47 H -0.1826 -0.1123 0.0514 0.168 Uiso 1 1 calc R U
C48 C -0.0716(6) -0.1255(5) 0.0726(5) 0.133(3) Uani 1 1 d . .
H48 H -0.0771 -0.1531 0.0200 0.160 Uiso 1 1 calc R U
C49 C -0.0017(4) -0.1094(4) 0.1326(4) 0.0921(18) Uani 1 1 d . .
C50 C 0.0732(4) -0.1308(3) 0.1306(4) 0.0927(19) Uani 1 1 d . .
C51 C 0.0974(7) -0.1706(4) 0.0702(4) 0.131(3) Uani 1 1 d . .
H51 H 0.0629 -0.1909 0.0177 0.157 Uiso 1 1 calc R U
C52 C 0.1750(6) -0.1804(5) 0.0884(6) 0.128(3) Uani 1 1 d . .
H52 H 0.1923 -0.2086 0.0481 0.154 Uiso 1 1 calc R U
C53 C 0.2250(5) -0.1484(4) 0.1656(5) 0.103(2) Uani 1 1 d . .
H53 H 0.2766 -0.1545 0.1772 0.124 Uiso 1 1 calc R U
C54 C 0.2020(4) -0.1085(3) 0.2252(4) 0.0792(16) Uani 1 1 d . .
H54 H 0.2373 -0.0869 0.2774 0.095 Uiso 1 1 calc R U
C55 C 0.1260(3) -0.0998(3) 0.2084(3) 0.0683(13) Uani 1 1 d . .
C56 C 0.0736(3) -0.1345(3) 0.5108(4) 0.0775(16) Uani 1 1 d . .
C57 C 0.1159(3) -0.2017(3) 0.5157(4) 0.095(2) Uani 1 1 d . .
H57A H 0.0957 -0.2474 0.4651 0.142 Uiso 1 1 calc R U
H57B H 0.1088 -0.2145 0.5550 0.142 Uiso 1 1 calc R U
H57C H 0.1701 -0.1860 0.5301 0.142 Uiso 1 1 calc R U
C58 C 0.1050(4) -0.0640(4) 0.5905(4) 0.114(2) Uani 1 1 d . .
H58A H 0.1582 -0.0456 0.6034 0.171 Uiso 1 1 calc R U
H58B H 0.1014 -0.0790 0.6299 0.171 Uiso 1 1 calc R U
H58C H 0.0754 -0.0225 0.5892 0.171 Uiso 1 1 calc R U
C59 C -0.0108(4) -0.1606(4) 0.4903(5) 0.119(3) Uani 1 1 d . .
H59A H -0.0393 -0.1196 0.4846 0.178 Uiso 1 1 calc R U
H59B H -0.0162 -0.1705 0.5318 0.178 Uiso 1 1 calc R U
H59C H -0.0306 -0.2082 0.4414 0.178 Uiso 1 1 calc R U
C60 C 0.2157(2) 0.3009(2) 0.5569(3) 0.0443(9) Uani 1 1 d . .
C61 C 0.1437(2) 0.3223(2) 0.5375(3) 0.0472(10) Uani 1 1 d . .
H61 H 0.1118 0.3088 0.4852 0.057 Uiso 1 1 calc R U
C62 C 0.1216(2) 0.3641(2) 0.5984(3) 0.0497(10) Uani 1 1 d . .
C63 C 0.0471(2) 0.3903(2) 0.5961(3) 0.0526(11) Uani 1 1 d . .
C64 C -0.0153(2) 0.3871(2) 0.5330(3) 0.0576(12) Uani 1 1 d . .
H64 H -0.0139 0.3669 0.4826 0.069 Uiso 1 1 calc R U
C65 C -0.0808(3) 0.4146(3) 0.5453(3) 0.0607(12) Uani 1 1 d . .
C66 C -0.0784(3) 0.4425(3) 0.6204(4) 0.0703(14) Uani 1 1 d . .
H66 H -0.1222 0.4605 0.6292 0.084 Uiso 1 1 calc R U
C67 C -0.0170(3) 0.4463(3) 0.6837(3) 0.0721(14) Uani 1 1 d . .
H67 H -0.0193 0.4654 0.7337 0.086 Uiso 1 1 calc R U
C68 C 0.0488(3) 0.4209(3) 0.6718(3) 0.0568(11) Uani 1 1 d . .
C69 C 0.1269(3) 0.4261(3) 0.7309(3) 0.0558(11) Uani 1 1 d . .
C70 C 0.1682(2) 0.3851(2) 0.6770(3) 0.0501(10) Uani 1 1 d . .
C71 C 0.2412(3) 0.3658(2) 0.6957(3) 0.0553(11) Uani 1 1 d . .
H71 H 0.2739 0.3808 0.7481 0.066 Uiso 1 1 calc R U
C72 C 0.2638(2) 0.3240(2) 0.6346(3) 0.0480(10) Uani 1 1 d . .
C73 C 0.3360(2) 0.2927(2) 0.6342(3) 0.0504(10) Uani 1 1 d . .
C74 C 0.4043(2) 0.3042(2) 0.6968(3) 0.0532(11) Uani 1 1 d . .
H74 H 0.4101 0.3351 0.7491 0.064 Uiso 1 1 calc R U
C75 C 0.4623(2) 0.2683(3) 0.6783(3) 0.0531(11) Uani 1 1 d . .
C76 C 0.5442(3) 0.2748(3) 0.7332(3) 0.0626(12) Uani 1 1 d . .
C77 C 0.5789(3) 0.2275(3) 0.6763(3) 0.0622(12) Uani 1 1 d . .
C78 C 0.6536(3) 0.2113(3) 0.6889(4) 0.0769(15) Uani 1 1 d . .
H78 H 0.6925 0.2353 0.7393 0.092 Uiso 1 1 calc R U
C79 C 0.6688(3) 0.1595(3) 0.6258(4) 0.0822(17) Uani 1 1 d . .
H79 H 0.7189 0.1485 0.6348 0.099 Uiso 1 1 calc R U
C80 C 0.6160(3) 0.1235(3) 0.5517(4) 0.0705(15) Uani 1 1 d . .
C81 C 0.5412(3) 0.1405(3) 0.5369(3) 0.0632(13) Uani 1 1 d . .
H81 H 0.5030 0.1166 0.4861 0.076 Uiso 1 1 calc R U
C82 C 0.5255(2) 0.1934(3) 0.5994(3) 0.0560(12) Uani 1 1 d . .
C83 C 0.4525(2) 0.2227(2) 0.6012(3) 0.0522(11) Uani 1 1 d . .
C84 C 0.3861(2) 0.2112(2) 0.5385(3) 0.0504(10) Uani 1 1 d . .
H84 H 0.3804 0.1797 0.4864 0.061 Uiso 1 1 calc R U
C85 C 0.3277(2) 0.2494(2) 0.5574(2) 0.0419(9) Uani 1 1 d . .
C86 C -0.1473(3) 0.4165(3) 0.4810(3) 0.0699(14) Uani 1 1 d . .
C87 C -0.1436(3) 0.3748(4) 0.4005(4) 0.0962(19) Uani 1 1 d . .
H87A H -0.1439 0.3194 0.3868 0.144 Uiso 1 1 calc R U
H87B H -0.0970 0.3972 0.4011 0.144 Uiso 1 1 calc R U
H87C H -0.1877 0.3811 0.3620 0.144 Uiso 1 1 calc R U
C88 C -0.1588(4) 0.5005(4) 0.4970(5) 0.109(2) Uani 1 1 d . .
H88A H -0.2040 0.5001 0.4551 0.163 Uiso 1 1 calc R U
H88B H -0.1143 0.5289 0.4997 0.163 Uiso 1 1 calc R U
H88C H -0.1656 0.5260 0.5465 0.163 Uiso 1 1 calc R U
C89 C -0.2213(3) 0.3747(4) 0.4750(4) 0.0919(19) Uani 1 1 d . .
H89A H -0.2642 0.3725 0.4301 0.138 Uiso 1 1 calc R U
H89B H -0.2309 0.4036 0.5224 0.138 Uiso 1 1 calc R U
H89C H -0.2153 0.3218 0.4687 0.138 Uiso 1 1 calc R U
C90 C 0.1592(3) 0.5119(3) 0.7833(3) 0.0651(12) Uani 1 1 d . .
C91 C 0.1738(3) 0.5706(3) 0.7640(4) 0.0774(15) Uani 1 1 d . .
H91 H 0.1661 0.5586 0.7118 0.093 Uiso 1 1 calc R U
C92 C 0.1995(4) 0.6460(4) 0.8206(5) 0.0958(19) Uani 1 1 d . .
H92 H 0.2090 0.6859 0.8071 0.115 Uiso 1 1 calc R U
C93 C 0.2116(4) 0.6641(4) 0.8967(5) 0.112(2) Uani 1 1 d . .
H93 H 0.2308 0.7162 0.9351 0.135 Uiso 1 1 calc R U
C94 C 0.1962(4) 0.6073(4) 0.9184(4) 0.0986(19) Uani 1 1 d . .
H94 H 0.2023 0.6205 0.9704 0.118 Uiso 1 1 calc R U
C95 C 0.1715(3) 0.5305(3) 0.8611(3) 0.0728(14) Uani 1 1 d . .
C96 C 0.1516(3) 0.4557(4) 0.8630(4) 0.0854(17) Uani 1 1 d . .
C97 C 0.1560(4) 0.4421(5) 0.9269(4) 0.106(2) Uani 1 1 d . .
H97 H 0.1704 0.4835 0.9776 0.127 Uiso 1 1 calc R U
C98 C 0.1382(4) 0.3655(6) 0.9127(5) 0.123(3) Uani 1 1 d . .
H98 H 0.1414 0.3541 0.9546 0.148 Uiso 1 1 calc R U
C99 C 0.1163(4) 0.3065(5) 0.8400(5) 0.106(2) Uani 1 1 d . .
H99 H 0.1054 0.2549 0.8327 0.128 Uiso 1 1 calc R U
C100 C 0.1091(3) 0.3192(4) 0.7748(4) 0.0826(16) Uani 1 1 d . .
H100 H 0.0925 0.2777 0.7240 0.099 Uiso 1 1 calc R U
C101 C 0.1278(3) 0.3958(3) 0.7888(3) 0.0637(12) Uani 1 1 d . .
C102 C 0.5848(3) 0.3601(3) 0.7883(3) 0.0642(12) Uani 1 1 d . .
C103 C 0.5935(3) 0.4205(3) 0.7690(4) 0.0760(15) Uani 1 1 d . .
H103 H 0.5735 0.4124 0.7165 0.091 Uiso 1 1 calc R U
C104 C 0.6325(4) 0.4932(3) 0.8288(4) 0.0942(19) Uani 1 1 d . .
H104 H 0.6386 0.5350 0.8166 0.113 Uiso 1 1 calc R U
C105 C 0.6619(4) 0.5053(4) 0.9043(5) 0.110(2) Uani 1 1 d . .
H105 H 0.6895 0.5548 0.9437 0.132 Uiso 1 1 calc R U
C106 C 0.6518(4) 0.4451(4) 0.9245(4) 0.106(2) Uani 1 1 d . .
H106 H 0.6710 0.4541 0.9774 0.127 Uiso 1 1 calc R U
C107 C 0.6132(3) 0.3723(3) 0.8658(4) 0.0807(16) Uani 1 1 d . .
C108 C 0.5921(3) 0.2981(4) 0.8675(4) 0.0872(17) Uani 1 1 d . .
C109 C 0.6079(5) 0.2798(5) 0.9294(4) 0.124(3) Uani 1 1 d . .
H109 H 0.6362 0.3178 0.9809 0.149 Uiso 1 1 calc R U
C110 C 0.5819(5) 0.2057(6) 0.9157(6) 0.143(3) Uani 1 1 d . .
H110 H 0.5917 0.1929 0.9578 0.172 Uiso 1 1 calc R U
C111 C 0.5415(4) 0.1501(5) 0.8402(5) 0.119(3) Uani 1 1 d . .
H111 H 0.5257 0.0990 0.8318 0.142 Uiso 1 1 calc R U
C112 C 0.5231(3) 0.1664(4) 0.7755(4) 0.0869(17) Uani 1 1 d . .
H112 H 0.4937 0.1287 0.7243 0.104 Uiso 1 1 calc R U
C113 C 0.5514(3) 0.2431(3) 0.7919(3) 0.0698(14) Uani 1 1 d . .
C114 C 0.6355(3) 0.0631(3) 0.4864(4) 0.0792(16) Uani 1 1 d . .
C115 C 0.5713(4) 0.0326(3) 0.4053(4) 0.106(2) Uani 1 1 d . .
H11A H 0.5855 -0.0101 0.3677 0.159 Uiso 1 1 calc R U
H11B H 0.5631 0.0747 0.3895 0.159 Uiso 1 1 calc R U
H11C H 0.5246 0.0138 0.4072 0.159 Uiso 1 1 calc R U
C116 C 0.7046(3) 0.1010(3) 0.4799(4) 0.097(2) Uani 1 1 d . .
H11D H 0.7141 0.0641 0.4349 0.146 Uiso 1 1 calc R U
H11E H 0.7498 0.1142 0.5272 0.146 Uiso 1 1 calc R U
H11F H 0.6930 0.1482 0.4738 0.146 Uiso 1 1 calc R U
C117 C 0.6598(4) -0.0059(3) 0.5056(5) 0.132(3) Uani 1 1 d . .
H11G H 0.6696 -0.0458 0.4622 0.198 Uiso 1 1 calc R U
H11H H 0.6192 -0.0282 0.5139 0.198 Uiso 1 1 calc R U
H11I H 0.7061 0.0128 0.5527 0.198 Uiso 1 1 calc R U

loop_
_atom_site_aniso_label
_atom_site_aniso_U_11
_atom_site_aniso_U_22
_atom_site_aniso_U_33
_atom_site_aniso_U_23
_atom_site_aniso_U_13
_atom_site_aniso_U_12
C1 0.040(2) 0.038(2) 0.056(3) 0.0222(19) 0.016(2) 0.0073(16)
C2 0.031(2) 0.044(2) 0.062(3) 0.031(2) 0.017(2) 0.0066(16)
C3 0.039(2) 0.041(2) 0.075(3) 0.030(2) 0.021(2) 0.0086(17)
C4 0.046(2) 0.045(2) 0.078(3) 0.039(2) 0.031(2) 0.0112(18)
C5 0.051(3) 0.049(2) 0.083(3) 0.037(2) 0.032(3) 0.009(2)
C6 0.051(3) 0.043(2) 0.094(4) 0.036(3) 0.034(3) 0.0075(19)
C7 0.056(3) 0.052(3) 0.114(4) 0.052(3) 0.039(3) 0.008(2)
C8 0.079(4) 0.064(3) 0.103(4) 0.051(3) 0.045(3) 0.006(3)
C9 0.072(3) 0.083(4) 0.101(4) 0.065(4) 0.038(3) 0.021(3)
C10 0.061(3) 0.054(3) 0.088(4) 0.043(3) 0.036(3) 0.013(2)
C11 0.070(3) 0.051(2) 0.066(3) 0.033(2) 0.027(3) 0.010(2)
C12 0.056(3) 0.049(2) 0.068(3) 0.034(2) 0.030(2) 0.012(2)
C13 0.053(3) 0.048(2) 0.063(3) 0.029(2) 0.023(2) 0.0070(19)
C14 0.043(2) 0.042(2) 0.066(3) 0.032(2) 0.023(2) 0.0106(18)
C15 0.048(2) 0.037(2) 0.060(3) 0.021(2) 0.020(2) 0.0033(18)
C16 0.055(3) 0.047(2) 0.068(3) 0.029(2) 0.022(2) 0.007(2)
C17 0.050(3) 0.038(2) 0.066(3) 0.022(2) 0.021(2) 0.0034(18)
C18 0.069(3) 0.044(2) 0.067(3) 0.019(2) 0.021(3) 0.001(2)
C19 0.059(3) 0.047(2) 0.088(4) 0.032(3) 0.030(3) 0.006(2)
C20 0.089(4) 0.042(2) 0.101(4) 0.027(3) 0.040(3) -0.002(2)
C21 0.073(4) 0.047(3) 0.117(5) 0.038(3) 0.041(3) 0.000(2)
C22 0.065(3) 0.047(3) 0.118(5) 0.046(3) 0.051(3) 0.014(2)
C23 0.047(3) 0.052(2) 0.085(3) 0.036(3) 0.027(2) 0.008(2)
C24 0.054(3) 0.040(2) 0.083(3) 0.032(2) 0.030(3) 0.0081(19)
C25 0.045(2) 0.042(2) 0.070(3) 0.028(2) 0.022(2) 0.0025(18)
C26 0.042(2) 0.048(2) 0.064(3) 0.033(2) 0.021(2) 0.0081(18)
C27 0.041(2) 0.0318(18) 0.059(3) 0.0218(19) 0.020(2) 0.0040(15)
C28 0.061(3) 0.057(3) 0.126(5) 0.046(3) 0.033(3) 0.002(2)
C29 0.098(5) 0.084(4) 0.135(6) 0.060(4) 0.003(4) -0.025(4)
C30 0.083(4) 0.065(3) 0.170(7) 0.062(4) 0.059(4) 0.018(3)
C31 0.062(4) 0.095(4) 0.213(8) 0.074(5) 0.070(5) 0.007(3)
C32 0.067(3) 0.061(3) 0.078(4) 0.043(3) 0.024(3) 0.008(2)
C33 0.063(3) 0.063(3) 0.096(4) 0.036(3) 0.032(3) 0.014(2)
C34 0.089(5) 0.078(4) 0.111(6) 0.044(4) 0.025(4) 0.018(3)
C35 0.081(5) 0.110(5) 0.104(6) 0.056(5) 0.012(4) 0.020(4)
C36 0.116(6) 0.113(5) 0.084(5) 0.060(4) 0.018(4) 0.013(4)
C37 0.081(4) 0.074(3) 0.083(4) 0.045(3) 0.032(3) 0.012(3)
C38 0.099(5) 0.072(3) 0.075(4) 0.038(3) 0.040(4) 0.008(3)
C39 0.129(7) 0.131(6) 0.099(5) 0.057(5) 0.061(5) 0.028(5)
C40 0.137(7) 0.126(6) 0.090(5) 0.039(5) 0.061(5) 0.014(5)
C41 0.115(6) 0.110(5) 0.145(7) 0.063(5) 0.085(6) 0.034(4)
C42 0.088(4) 0.086(4) 0.108(5) 0.057(4) 0.050(4) 0.026(3)
C43 0.068(3) 0.068(3) 0.088(4) 0.048(3) 0.037(3) 0.014(3)
C44 0.071(4) 0.050(3) 0.085(4) 0.024(3) 0.018(3) -0.004(2)
C45 0.068(4) 0.073(4) 0.120(5) 0.043(4) 0.025(4) 0.004(3)
C46 0.072(5) 0.109(6) 0.148(8) 0.048(6) 0.013(5) -0.008(4)
C47 0.097(7) 0.138(8) 0.135(8) 0.053(7) -0.002(6) 0.002(6)
C48 0.116(7) 0.126(6) 0.091(6) 0.018(5) 0.002(5) 0.001(5)
C49 0.076(4) 0.079(4) 0.088(5) 0.021(4) 0.012(4) -0.002(3)
C50 0.120(6) 0.061(3) 0.069(4) 0.012(3) 0.025(4) 0.000(3)
C51 0.197(10) 0.096(5) 0.072(5) 0.007(4) 0.058(6) 0.015(6)
C52 0.158(9) 0.103(6) 0.122(7) 0.024(5) 0.083(7) 0.039(6)
C53 0.132(6) 0.084(4) 0.117(6) 0.043(4) 0.077(6) 0.042(4)
C54 0.091(4) 0.062(3) 0.102(5) 0.042(3) 0.049(4) 0.019(3)
C55 0.081(4) 0.042(2) 0.083(4) 0.024(3) 0.036(3) 0.005(2)
C56 0.072(3) 0.063(3) 0.131(5) 0.059(4) 0.056(4) 0.016(3)
C57 0.094(4) 0.075(4) 0.155(6) 0.075(4) 0.063(4) 0.027(3)
C58 0.157(7) 0.091(5) 0.153(7) 0.079(5) 0.097(6) 0.024(4)
C59 0.091(5) 0.118(5) 0.217(8) 0.105(6) 0.100(5) 0.037(4)
C60 0.044(2) 0.0350(19) 0.063(3) 0.024(2) 0.026(2) 0.0076(16)
C61 0.046(2) 0.039(2) 0.058(3) 0.024(2) 0.020(2) 0.0061(17)
C62 0.047(2) 0.041(2) 0.069(3) 0.029(2) 0.025(2) 0.0081(18)
C63 0.048(3) 0.043(2) 0.079(3) 0.030(2) 0.034(2) 0.0114(18)
C64 0.046(3) 0.052(2) 0.088(4) 0.041(3) 0.028(3) 0.014(2)
C65 0.048(3) 0.061(3) 0.095(4) 0.048(3) 0.034(3) 0.015(2)
C66 0.054(3) 0.076(3) 0.100(4) 0.048(3) 0.038(3) 0.025(2)
C67 0.071(4) 0.077(3) 0.083(4) 0.038(3) 0.043(3) 0.020(3)
C68 0.051(3) 0.055(3) 0.079(3) 0.035(3) 0.035(3) 0.019(2)
C69 0.055(3) 0.057(3) 0.062(3) 0.028(2) 0.027(2) 0.012(2)
C70 0.054(3) 0.042(2) 0.065(3) 0.027(2) 0.031(2) 0.0106(19)
C71 0.056(3) 0.049(2) 0.060(3) 0.027(2) 0.018(2) 0.005(2)
C72 0.044(2) 0.041(2) 0.062(3) 0.024(2) 0.021(2) 0.0036(17)
C73 0.047(3) 0.042(2) 0.067(3) 0.029(2) 0.022(2) 0.0032(18)
C74 0.046(3) 0.052(2) 0.059(3) 0.024(2) 0.017(2) 0.0033(19)
C75 0.037(2) 0.054(2) 0.068(3) 0.031(2) 0.015(2) 0.0079(19)
C76 0.045(3) 0.067(3) 0.071(3) 0.035(3) 0.011(2) 0.010(2)
C77 0.053(3) 0.055(3) 0.080(4) 0.035(3) 0.020(3) 0.011(2)
C78 0.042(3) 0.082(4) 0.110(5) 0.050(4) 0.024(3) 0.013(2)
C79 0.061(4) 0.073(4) 0.128(6) 0.052(4) 0.045(4) 0.030(3)
C80 0.053(3) 0.054(3) 0.124(5) 0.048(3) 0.045(3) 0.017(2)
C81 0.059(3) 0.047(2) 0.102(4) 0.040(3) 0.042(3) 0.015(2)
C82 0.037(2) 0.052(2) 0.089(4) 0.042(3) 0.021(2) 0.0047(19)
C83 0.044(3) 0.043(2) 0.070(3) 0.030(2) 0.016(2) 0.0042(18)
C84 0.047(3) 0.043(2) 0.074(3) 0.034(2) 0.027(2) 0.0080(18)
C85 0.039(2) 0.0288(18) 0.055(3) 0.0183(18) 0.0142(19) 0.0026(15)
C86 0.063(3) 0.074(3) 0.097(4) 0.056(3) 0.035(3) 0.021(3)
C87 0.064(4) 0.132(5) 0.121(5) 0.081(5) 0.036(4) 0.039(4)
C88 0.083(4) 0.106(5) 0.177(7) 0.101(5) 0.047(5) 0.041(4)
C89 0.055(3) 0.098(4) 0.143(6) 0.074(4) 0.037(4) 0.020(3)
C90 0.063(3) 0.061(3) 0.070(3) 0.024(3) 0.029(3) 0.013(2)
C91 0.081(4) 0.064(3) 0.092(4) 0.036(3) 0.036(3) 0.015(3)
C92 0.099(5) 0.071(4) 0.117(6) 0.033(4) 0.050(4) 0.014(3)
C93 0.121(6) 0.083(5) 0.100(6) 0.015(4) 0.037(5) 0.007(4)
C94 0.099(5) 0.107(5) 0.067(4) 0.018(4) 0.030(4) 0.013(4)
C95 0.062(3) 0.075(4) 0.075(4) 0.023(3) 0.032(3) 0.011(3)
C96 0.071(4) 0.119(5) 0.075(4) 0.045(4) 0.034(3) 0.017(3)
C97 0.106(5) 0.139(6) 0.083(5) 0.052(5) 0.042(4) 0.009(5)
C98 0.106(6) 0.191(9) 0.105(6) 0.102(7) 0.032(5) 0.001(6)
C99 0.084(5) 0.141(6) 0.121(6) 0.087(6) 0.035(4) 0.006(4)
C100 0.067(4) 0.095(4) 0.107(5) 0.063(4) 0.034(3) 0.015(3)
C101 0.060(3) 0.075(3) 0.069(3) 0.036(3) 0.033(3) 0.014(2)
C102 0.045(3) 0.066(3) 0.077(4) 0.032(3) 0.020(3) 0.010(2)
C103 0.068(3) 0.070(3) 0.096(4) 0.042(3) 0.031(3) 0.006(3)
C104 0.082(4) 0.069(4) 0.114(5) 0.035(4) 0.024(4) -0.002(3)
C105 0.098(5) 0.094(5) 0.105(6) 0.032(4) 0.016(4) -0.013(4)
C106 0.096(5) 0.110(5) 0.069(4) 0.022(4) 0.004(4) -0.018(4)
C107 0.060(3) 0.087(4) 0.082(4) 0.041(3) 0.008(3) -0.003(3)
C108 0.073(4) 0.102(4) 0.078(4) 0.048(4) 0.009(3) 0.003(3)
C109 0.133(7) 0.136(6) 0.099(5) 0.072(5) 0.015(5) -0.007(5)
C110 0.149(8) 0.163(8) 0.138(8) 0.112(7) 0.022(6) 0.002(6)
C111 0.104(6) 0.134(6) 0.147(7) 0.099(6) 0.036(5) 0.012(5)
C112 0.076(4) 0.091(4) 0.113(5) 0.068(4) 0.028(3) 0.021(3)
C113 0.053(3) 0.074(3) 0.087(4) 0.046(3) 0.019(3) 0.012(2)
C114 0.062(3) 0.052(3) 0.131(5) 0.038(3) 0.048(4) 0.015(2)
C115 0.087(5) 0.069(4) 0.148(7) 0.020(4) 0.063(5) 0.022(3)
C116 0.083(4) 0.076(4) 0.152(6) 0.049(4) 0.067(4) 0.019(3)
C117 0.123(6) 0.073(4) 0.268(10) 0.096(5) 0.124(6) 0.063(4)

loop_
_atom_type_symbol
_atom_type_description
_atom_type_scat_dispersion_real
_atom_type_scat_dispersion_imag
_atom_type_scat_source
C C 0.0033 0.0016 'International Tables Vol C Tables 4.2.6.8 and 6.1.1.4'
H H 0.0000 0.0000 'International Tables Vol C Tables 4.2.6.8 and 6.1.1.4'

loop_
_geom_angle_atom_site_label_1
_geom_angle_atom_site_label_2
_geom_angle_atom_site_label_3
_geom_angle
C60 C1 C85 100.9(3)
C60 C1 C2 114.2(3)
C85 C1 C2 114.1(3)
C60 C1 C27 114.0(3)
C85 C1 C27 113.9(3)
C2 C1 C27 100.5(3)
C14 C2 C3 121.6(4)
C14 C2 C1 111.4(3)
C3 C2 C1 126.9(4)
C4 C3 C2 116.8(4)
C4 C3 H3 121.6
C2 C3 H3 121.6
C3 C4 C12 122.4(4)
C3 C4 C5 129.2(4)
C12 C4 C5 108.3(4)
C10 C5 C6 122.4(4)
C10 C5 C4 107.8(4)
C6 C5 C4 129.7(4)
C5 C6 C7 118.6(5)
C5 C6 H6 120.7
C7 C6 H6 120.7
C8 C7 C6 117.4(5)
C8 C7 C28 121.0(4)
C6 C7 C28 121.6(5)
C9 C8 C7 123.8(4)
C9 C8 H8 118.1
C7 C8 H8 118.1
C8 C9 C10 118.8(5)
C8 C9 H9 120.6
C10 C9 H9 120.6
C5 C10 C9 118.9(5)
C5 C10 C11 111.7(4)
C9 C10 C11 129.4(5)
C32 C11 C12 115.6(4)
C32 C11 C43 101.7(4)
C12 C11 C43 115.8(4)
C32 C11 C10 114.8(4)
C12 C11 C10 100.5(4)
C43 C11 C10 108.8(4)
C4 C12 C13 120.2(4)
C4 C12 C11 111.3(3)
C13 C12 C11 128.3(4)
C14 C13 C12 117.5(4)
C14 C13 H13 121.2
C12 C13 H13 121.2
C2 C14 C13 121.4(4)
C2 C14 C15 108.8(3)
C13 C14 C15 129.7(4)
C16 C15 C27 122.1(4)
C16 C15 C14 130.9(4)
C27 C15 C14 107.1(4)
C15 C16 C17 116.8(4)
C15 C16 H16 121.6
C17 C16 H16 121.6
C25 C17 C16 120.9(4)
C25 C17 C18 111.4(4)
C16 C17 C18 127.7(4)
C44 C18 C19 110.0(4)
C44 C18 C17 115.2(4)
C19 C18 C17 100.8(4)
C44 C18 C55 101.5(4)
C19 C18 C55 116.2(4)
C17 C18 C55 113.7(4)
C24 C19 C20 119.4(5)
C24 C19 C18 110.9(4)
C20 C19 C18 129.4(5)
C21 C20 C19 117.3(5)
C21 C20 H20 121.3
C19 C20 H20 121.3
C22 C21 C20 124.3(4)
C22 C21 H21 117.8
C20 C21 H21 117.8
C21 C22 C23 118.5(5)
C21 C22 C56 121.5(4)
C23 C22 C56 120.0(5)
C24 C23 C22 118.2(5)
C24 C23 H23 120.9
C22 C23 H23 120.9
C23 C24 C19 122.0(4)
C23 C24 C25 129.9(4)
C19 C24 C25 108.1(4)
C26 C25 C17 122.5(4)
C26 C25 C24 129.3(4)
C17 C25 C24 108.2(4)
C25 C26 C27 117.0(4)
C25 C26 H26 121.5
C27 C26 H26 121.5
C15 C27 C26 120.8(4)
C15 C27 C1 112.1(3)
C26 C27 C1 127.1(4)
C7 C28 C29 112.7(4)
C7 C28 C30 109.7(5)
C29 C28 C30 107.8(6)
C7 C28 C31 108.9(5)
C29 C28 C31 108.0(5)
C30 C28 C31 109.6(4)
C28 C29 H29A 109.5
C28 C29 H29B 109.5
H29A C29 H29B 109.5
C28 C29 H29C 109.5
H29A C29 H29C 109.5
H29B C29 H29C 109.5
C28 C30 H30A 109.5
C28 C30 H30B 109.5
H30A C30 H30B 109.5
C28 C30 H30C 109.5
H30A C30 H30C 109.5
H30B C30 H30C 109.5
C28 C31 H31A 109.5
C28 C31 H31B 109.5
H31A C31 H31B 109.5
C28 C31 H31C 109.5
H31A C31 H31C 109.5
H31B C31 H31C 109.5
C33 C32 C37 119.3(5)
C33 C32 C11 129.3(5)
C37 C32 C11 111.3(5)
C32 C33 C34 120.4(6)
C32 C33 H33 119.8
C34 C33 H33 119.8
C35 C34 C33 119.6(7)
C35 C34 H34 120.2
C33 C34 H34 120.2
C34 C35 C36 121.7(7)
C34 C35 H35 119.1
C36 C35 H35 119.1
C37 C36 C35 118.2(6)
C37 C36 H36 120.9
C35 C36 H36 120.9
C36 C37 C32 120.7(6)
C36 C37 C38 131.5(6)
C32 C37 C38 107.8(5)
C39 C38 C43 120.8(6)
C39 C38 C37 130.5(6)
C43 C38 C37 108.7(5)
C40 C39 C38 118.9(7)
C40 C39 H39 120.6
C38 C39 H39 120.6
C39 C40 C41 120.4(7)
C39 C40 H40 119.8
C41 C40 H40 119.8
C40 C41 C42 122.0(7)
C40 C41 H41 119.0
C42 C41 H41 119.0
C43 C42 C41 116.6(6)
C43 C42 H42 121.7
C41 C42 H42 121.7
C42 C43 C38 121.4(5)
C42 C43 C11 128.2(5)
C38 C43 C11 110.3(5)
C45 C44 C49 120.6(6)
C45 C44 C18 128.0(6)
C49 C44 C18 111.4(5)
C46 C45 C44 118.4(7)
C46 C45 H45 120.8
C44 C45 H45 120.8
C47 C46 C45 121.8(9)
C47 C46 H46 119.1
C45 C46 H46 119.1
C46 C47 C48 120.5(9)
C46 C47 H47 119.8
C48 C47 H47 119.8
C49 C48 C47 118.6(8)
C49 C48 H48 120.7
C47 C48 H48 120.7
C44 C49 C48 120.1(7)
C44 C49 C50 109.3(6)
C48 C49 C50 130.6(8)
C51 C50 C55 119.6(8)
C51 C50 C49 133.0(7)
C55 C50 C49 107.4(6)
C50 C51 C52 119.0(8)
C50 C51 H51 120.5
C52 C51 H51 120.5
C53 C52 C51 119.5(7)
C53 C52 H52 120.2
C51 C52 H52 120.2
C54 C53 C52 122.0(8)
C54 C53 H53 119.0
C52 C53 H53 119.0
C53 C54 C55 119.3(6)
C53 C54 H54 120.4
C55 C54 H54 120.4
C54 C55 C50 120.7(6)
C54 C55 C18 128.7(5)
C50 C55 C18 110.5(5)
C58 C56 C59 108.6(5)
C58 C56 C57 108.8(5)
C59 C56 C57 107.9(4)
C58 C56 C22 113.7(4)
C59 C56 C22 108.6(5)
C57 C56 C22 109.0(5)
C56 C57 H57A 109.5
C56 C57 H57B 109.5
H57A C57 H57B 109.5
C56 C57 H57C 109.5
H57A C57 H57C 109.5
H57B C57 H57C 109.5
C56 C58 H58A 109.5
C56 C58 H58B 109.5
H58A C58 H58B 109.5
C56 C58 H58C 109.5
H58A C58 H58C 109.5
H58B C58 H58C 109.5
C56 C59 H59A 109.5
C56 C59 H59B 109.5
H59A C59 H59B 109.5
C56 C59 H59C 109.5
H59A C59 H59C 109.5
H59B C59 H59C 109.5
C72 C60 C61 121.2(4)
C72 C60 C1 111.9(3)
C61 C60 C1 126.9(4)
C62 C61 C60 116.7(4)
C62 C61 H61 121.6
C60 C61 H61 121.6
C61 C62 C70 122.8(4)
C61 C62 C63 129.1(4)
C70 C62 C63 108.0(4)
C64 C63 C68 122.9(4)
C64 C63 C62 129.5(4)
C68 C63 C62 107.5(4)
C63 C64 C65 119.1(5)
C63 C64 H64 120.5
C65 C64 H64 120.5
C66 C65 C64 116.8(5)
C66 C65 C86 121.8(4)
C64 C65 C86 121.3(5)
C65 C66 C67 125.0(5)
C65 C66 H66 117.5
C67 C66 H66 117.5
C66 C67 C68 118.2(5)
C66 C67 H67 120.9
C68 C67 H67 120.9
C63 C68 C67 118.0(5)
C63 C68 C69 112.0(4)
C67 C68 C69 129.8(5)
C101 C69 C90 102.0(4)
C101 C69 C70 116.4(4)
C90 C69 C70 114.2(4)
C101 C69 C68 116.1(4)
C90 C69 C68 107.4(4)
C70 C69 C68 100.9(4)
C71 C70 C62 119.9(4)
C71 C70 C69 129.0(4)
C62 C70 C69 111.2(4)
C72 C71 C70 117.5(4)
C72 C71 H71 121.2
C70 C71 H71 121.2
C71 C72 C60 121.8(4)
C71 C72 C73 131.0(4)
C60 C72 C73 107.1(4)
C85 C73 C74 121.9(4)
C85 C73 C72 108.3(4)
C74 C73 C72 129.8(4)
C75 C74 C73 116.9(4)
C75 C74 H74 121.6
C73 C74 H74 121.6
C74 C75 C83 120.8(4)
C74 C75 C76 128.6(4)
C83 C75 C76 110.6(4)
C77 C76 C113 110.8(4)
C77 C76 C75 101.7(4)
C113 C76 C75 115.3(4)
C77 C76 C102 115.8(4)
C113 C76 C102 100.6(4)
C75 C76 C102 113.3(4)
C82 C77 C78 117.4(5)
C82 C77 C76 112.0(4)
C78 C77 C76 130.6(5)
C79 C78 C77 118.6(5)
C79 C78 H78 120.7
C77 C78 H78 120.7
C80 C79 C78 123.9(5)
C80 C79 H79 118.1
C78 C79 H79 118.1
C79 C80 C81 118.8(5)
C79 C80 C114 120.9(5)
C81 C80 C114 120.3(5)
C82 C81 C80 117.9(5)
C82 C81 H81 121.0
C80 C81 H81 121.0
C81 C82 C77 123.3(4)
C81 C82 C83 129.7(5)
C77 C82 C83 107.0(4)
C84 C83 C75 123.4(4)
C84 C83 C82 128.0(4)
C75 C83 C82 108.6(4)
C83 C84 C85 115.7(4)
C83 C84 H84 122.1
C85 C84 H84 122.1
C73 C85 C84 121.3(4)
C73 C85 C1 111.8(3)
C84 C85 C1 126.9(4)
C65 C86 C87 114.4(4)
C65 C86 C88 111.0(5)
C87 C86 C88 109.2(5)
C65 C86 C89 109.9(4)
C87 C86 C89 105.6(5)
C88 C86 C89 106.3(5)
C86 C87 H87A 109.5
C86 C87 H87B 109.5
H87A C87 H87B 109.5
C86 C87 H87C 109.5
H87A C87 H87C 109.5
H87B C87 H87C 109.5
C86 C88 H88A 109.5
C86 C88 H88B 109.5
H88A C88 H88B 109.5
C86 C88 H88C 109.5
H88A C88 H88C 109.5
H88B C88 H88C 109.5
C86 C89 H89A 109.5
C86 C89 H89B 109.5
H89A C89 H89B 109.5
C86 C89 H89C 109.5
H89A C89 H89C 109.5
H89B C89 H89C 109.5
C91 C90 C95 119.4(5)
C91 C90 C69 129.4(5)
C95 C90 C69 111.1(4)
C92 C91 C90 119.9(6)
C92 C91 H91 120.0
C90 C91 H91 120.0
C91 C92 C93 120.6(6)
C91 C92 H92 119.7
C93 C92 H92 119.7
C92 C93 C94 121.4(6)
C92 C93 H93 119.3
C94 C93 H93 119.3
C93 C94 C95 118.0(6)
C93 C94 H94 121.0
C95 C94 H94 121.0
C94 C95 C90 120.7(5)
C94 C95 C96 132.8(6)
C90 C95 C96 106.5(5)
C101 C96 C97 121.4(6)
C101 C96 C95 109.4(5)
C97 C96 C95 129.2(7)
C98 C97 C96 117.1(7)
C98 C97 H97 121.4
C96 C97 H97 121.4
C99 C98 C97 121.3(6)
C99 C98 H98 119.4
C97 C98 H98 119.4
C98 C99 C100 122.5(7)
C98 C99 H99 118.8
C100 C99 H99 118.8
C101 C100 C99 116.5(6)
C101 C100 H100 121.7
C99 C100 H100 121.7
C96 C101 C100 121.1(5)
C96 C101 C69 110.8(5)
C100 C101 C69 128.1(5)
C103 C102 C107 120.9(5)
C103 C102 C76 128.3(5)
C107 C102 C76 110.8(4)
C102 C103 C104 118.4(6)
C102 C103 H103 120.8
C104 C103 H103 120.8
C105 C104 C103 121.2(6)
C105 C104 H104 119.4
C103 C104 H104 119.4
C104 C105 C106 120.7(6)
C104 C105 H105 119.6
C106 C105 H105 119.6
C107 C106 C105 118.8(6)
C107 C106 H106 120.6
C105 C106 H106 120.6
C106 C107 C102 119.9(6)
C106 C107 C108 132.1(6)
C102 C107 C108 108.0(5)
C109 C108 C113 121.0(6)
C109 C108 C107 130.4(6)
C113 C108 C107 108.6(5)
C110 C109 C108 119.4(8)
C110 C109 H109 120.3
C108 C109 H109 120.3
C109 C110 C111 120.0(7)
C109 C110 H110 120.0
C111 C110 H110 120.0
C110 C111 C112 122.6(7)
C110 C111 H111 118.7
C112 C111 H111 118.7
C111 C112 C113 115.8(7)
C111 C112 H112 122.1
C113 C112 H112 122.1
C108 C113 C112 121.2(5)
C108 C113 C76 111.9(5)
C112 C113 C76 126.8(5)
C80 C114 C115 114.3(5)
C80 C114 C117 109.8(5)
C115 C114 C117 110.1(5)
C80 C114 C116 109.2(4)
C115 C114 C116 105.6(5)
C117 C114 C116 107.6(5)
C114 C115 H11A 109.5
C114 C115 H11B 109.5
H11A C115 H11B 109.5
C114 C115 H11C 109.5
H11A C115 H11C 109.5
H11B C115 H11C 109.5
C114 C116 H11D 109.5
C114 C116 H11E 109.5
H11D C116 H11E 109.5
C114 C116 H11F 109.5
H11D C116 H11F 109.5
H11E C116 H11F 109.5
C114 C117 H11G 109.5
C114 C117 H11H 109.5
H11G C117 H11H 109.5
C114 C117 H11I 109.5
H11G C117 H11I 109.5
H11H C117 H11I 109.5

loop_
_geom_bond_atom_site_label_1
_geom_bond_atom_site_label_2
_geom_bond_distance
C1 C60 1.511(5)
C1 C85 1.512(5)
C1 C2 1.516(5)
C1 C27 1.517(5)
C2 C14 1.378(6)
C2 C3 1.393(5)
C3 C4 1.381(6)
C3 H3 0.9400
C4 C12 1.390(6)
C4 C5 1.474(5)
C5 C10 1.376(6)
C5 C6 1.395(6)
C6 C7 1.398(5)
C6 H6 0.9400
C7 C8 1.385(7)
C7 C28 1.508(7)
C8 C9 1.366(7)
C8 H8 0.9400
C9 C10 1.382(6)
C9 H9 0.9400
C10 C11 1.529(6)
C11 C32 1.496(7)
C11 C12 1.510(5)
C11 C43 1.513(7)
C12 C13 1.397(5)
C13 C14 1.389(5)
C13 H13 0.9400
C14 C15 1.479(5)
C15 C16 1.378(6)
C15 C27 1.387(6)
C16 C17 1.389(5)
C16 H16 0.9400
C17 C25 1.383(6)
C17 C18 1.520(6)
C18 C44 1.508(7)
C18 C19 1.516(6)
C18 C55 1.532(7)
C19 C24 1.394(6)
C19 C20 1.397(6)
C20 C21 1.373(7)
C20 H20 0.9400
C21 C22 1.363(7)
C21 H21 0.9400
C22 C23 1.407(6)
C22 C56 1.538(7)
C23 C24 1.382(6)
C23 H23 0.9400
C24 C25 1.472(5)
C25 C26 1.368(6)
C26 C27 1.390(5)
C26 H26 0.9400
C28 C29 1.513(8)
C28 C30 1.534(7)
C28 C31 1.535(7)
C29 H29A 0.9700
C29 H29B 0.9700
C29 H29C 0.9700
C30 H30A 0.9700
C30 H30B 0.9700
C30 H30C 0.9700
C31 H31A 0.9700
C31 H31B 0.9700
C31 H31C 0.9700
C32 C33 1.381(7)
C32 C37 1.390(7)
C33 C34 1.383(8)
C33 H33 0.9400
C34 C35 1.359(9)
C34 H34 0.9400
C35 C36 1.392(9)
C35 H35 0.9400
C36 C37 1.383(8)
C36 H36 0.9400
C37 C38 1.463(8)
C38 C39 1.376(8)
C38 C43 1.388(7)
C39 C40 1.363(10)
C39 H39 0.9400
C40 C41 1.376(9)
C40 H40 0.9400
C41 C42 1.402(8)
C41 H41 0.9400
C42 C43 1.372(7)
C42 H42 0.9400
C44 C45 1.374(8)
C44 C49 1.375(8)
C45 C46 1.370(9)
C45 H45 0.9400
C46 C47 1.339(11)
C46 H46 0.9400
C47 C48 1.387(12)
C47 H47 0.9400
C48 C49 1.377(9)
C48 H48 0.9400
C49 C50 1.481(9)
C50 C51 1.379(9)
C50 C55 1.402(7)
C51 C52 1.414(11)
C51 H51 0.9400
C52 C53 1.377(10)
C52 H52 0.9400
C53 C54 1.351(8)
C53 H53 0.9400
C54 C55 1.384(7)
C54 H54 0.9400
C56 C58 1.516(8)
C56 C59 1.524(7)
C56 C57 1.526(7)
C57 H57A 0.9700
C57 H57B 0.9700
C57 H57C 0.9700
C58 H58A 0.9700
C58 H58B 0.9700
C58 H58C 0.9700
C59 H59A 0.9700
C59 H59B 0.9700
C59 H59C 0.9700
C60 C72 1.389(6)
C60 C61 1.390(5)
C61 C62 1.368(6)
C61 H61 0.9400
C62 C70 1.403(6)
C62 C63 1.484(6)
C63 C64 1.384(6)
C63 C68 1.386(6)
C64 C65 1.404(6)
C64 H64 0.9400
C65 C66 1.370(7)
C65 C86 1.476(7)
C66 C67 1.374(7)
C66 H66 0.9400
C67 C68 1.395(6)
C67 H67 0.9400
C68 C69 1.516(6)
C69 C101 1.498(6)
C69 C90 1.507(6)
C69 C70 1.514(6)
C70 C71 1.390(6)
C71 C72 1.377(6)
C71 H71 0.9400
C72 C73 1.489(6)
C73 C85 1.376(6)
C73 C74 1.399(6)
C74 C75 1.373(6)
C74 H74 0.9400
C75 C83 1.380(6)
C75 C76 1.528(6)
C76 C77 1.494(7)
C76 C113 1.506(6)
C76 C102 1.539(7)
C77 C82 1.392(6)
C77 C78 1.402(7)
C78 C79 1.380(8)
C78 H78 0.9400
C79 C80 1.351(8)
C79 H79 0.9400
C80 C81 1.408(6)
C80 C114 1.512(8)
C81 C82 1.380(6)
C81 H81 0.9400
C82 C83 1.494(6)
C83 C84 1.378(6)
C84 C85 1.397(5)
C84 H84 0.9400
C86 C87 1.518(8)
C86 C88 1.523(7)
C86 C89 1.547(7)
C87 H87A 0.9700
C87 H87B 0.9700
C87 H87C 0.9700
C88 H88A 0.9700
C88 H88B 0.9700
C88 H88C 0.9700
C89 H89A 0.9700
C89 H89B 0.9700
C89 H89C 0.9700
C90 C91 1.379(7)
C90 C95 1.394(7)
C91 C92 1.362(8)
C91 H91 0.9400
C92 C93 1.364(9)
C92 H92 0.9400
C93 C94 1.383(9)
C93 H93 0.9400
C94 C95 1.384(8)
C94 H94 0.9400
C95 C96 1.486(8)
C96 C101 1.367(7)
C96 C97 1.395(8)
C97 C98 1.376(10)
C97 H97 0.9400
C98 C99 1.344(10)
C98 H98 0.9400
C99 C100 1.396(8)
C99 H99 0.9400
C100 C101 1.380(7)
C100 H100 0.9400
C102 C103 1.379(6)
C102 C107 1.384(7)
C103 C104 1.383(8)
C103 H103 0.9400
C104 C105 1.348(9)
C104 H104 0.9400
C105 C106 1.394(9)
C105 H105 0.9400
C106 C107 1.377(8)
C106 H106 0.9400
C107 C108 1.478(8)
C108 C109 1.371(8)
C108 C113 1.375(7)
C109 C110 1.369(10)
C109 H109 0.9400
C110 C111 1.375(10)
C110 H110 0.9400
C111 C112 1.396(8)
C111 H111 0.9400
C112 C113 1.409(7)
C112 H112 0.9400
C114 C115 1.527(8)
C114 C117 1.541(7)
C114 C116 1.557(7)
C115 H11A 0.9700
C115 H11B 0.9700
C115 H11C 0.9700
C116 H11D 0.9700
C116 H11E 0.9700
C116 H11F 0.9700
C117 H11G 0.9700
C117 H11H 0.9700
C117 H11I 0.9700

loop_
_geom_torsion_atom_site_label_1
_geom_torsion_atom_site_label_2
_geom_torsion_atom_site_label_3
_geom_torsion_atom_site_label_4
_geom_torsion
C60 C1 C2 C14 -120.9(4)
C85 C1 C2 C14 123.8(4)
C27 C1 C2 C14 1.5(4)
C60 C1 C2 C3 56.1(5)
C85 C1 C2 C3 -59.2(5)
C27 C1 C2 C3 178.6(4)
C14 C2 C3 C4 1.6(6)
C1 C2 C3 C4 -175.1(4)
C2 C3 C4 C12 1.0(6)
C2 C3 C4 C5 177.2(4)
C3 C4 C5 C10 -171.4(4)
C12 C4 C5 C10 5.3(5)
C3 C4 C5 C6 8.2(7)
C12 C4 C5 C6 -175.2(4)
C10 C5 C6 C7 0.0(7)
C4 C5 C6 C7 -179.5(4)
C5 C6 C7 C8 2.9(6)
C5 C6 C7 C28 -177.0(4)
C6 C7 C8 C9 -3.7(8)
C28 C7 C8 C9 176.1(5)
C7 C8 C9 C10 1.5(8)
C6 C5 C10 C9 -2.2(7)
C4 C5 C10 C9 177.3(4)
C6 C5 C10 C11 174.9(4)
C4 C5 C10 C11 -5.6(5)
C8 C9 C10 C5 1.5(7)
C8 C9 C10 C11 -175.0(5)
C5 C10 C11 C32 128.3(4)
C9 C10 C11 C32 -54.9(7)
C5 C10 C11 C12 3.6(5)
C9 C10 C11 C12 -179.6(5)
C5 C10 C11 C43 -118.5(4)
C9 C10 C11 C43 58.2(6)
C3 C4 C12 C13 -2.6(6)
C5 C4 C12 C13 -179.6(4)
C3 C4 C12 C11 173.9(4)
C5 C4 C12 C11 -3.0(5)
C32 C11 C12 C4 -124.3(4)
C43 C11 C12 C4 116.9(5)
C10 C11 C12 C4 -0.2(5)
C32 C11 C12 C13 51.8(6)
C43 C11 C12 C13 -67.0(6)
C10 C11 C12 C13 176.0(4)
C4 C12 C13 C14 1.6(6)
C11 C12 C13 C14 -174.3(4)
C3 C2 C14 C13 -2.6(6)
C1 C2 C14 C13 174.6(3)
C3 C2 C14 C15 179.8(3)
C1 C2 C14 C15 -3.0(4)
C12 C13 C14 C2 1.0(6)
C12 C13 C14 C15 178.0(4)
C2 C14 C15 C16 -175.0(4)
C13 C14 C15 C16 7.7(7)
C2 C14 C15 C27 3.3(4)
C13 C14 C15 C27 -174.0(4)
C27 C15 C16 C17 1.1(6)
C14 C15 C16 C17 179.2(4)
C15 C16 C17 C25 0.9(6)
C15 C16 C17 C18 -176.5(4)
C25 C17 C18 C44 115.8(5)
C16 C17 C18 C44 -66.6(6)
C25 C17 C18 C19 -2.5(5)
C16 C17 C18 C19 175.0(4)
C25 C17 C18 C55 -127.7(4)
C16 C17 C18 C55 49.9(6)
C44 C18 C19 C24 -116.0(5)
C17 C18 C19 C24 6.1(5)
C55 C18 C19 C24 129.5(4)
C44 C18 C19 C20 58.6(7)
C17 C18 C19 C20 -179.3(5)
C55 C18 C19 C20 -55.9(7)
C24 C19 C20 C21 0.2(7)
C18 C19 C20 C21 -173.9(5)
C19 C20 C21 C22 3.8(8)
C20 C21 C22 C23 -6.0(8)
C20 C21 C22 C56 175.0(5)
C21 C22 C23 C24 4.1(7)
C56 C22 C23 C24 -176.9(4)
C22 C23 C24 C19 -0.3(7)
C22 C23 C24 C25 -179.4(4)
C20 C19 C24 C23 -1.9(7)
C18 C19 C24 C23 173.3(4)
C20 C19 C24 C25 177.4(4)
C18 C19 C24 C25 -7.5(5)
C16 C17 C25 C26 -1.4(7)
C18 C17 C25 C26 176.3(4)
C16 C17 C25 C24 -179.4(4)
C18 C17 C25 C24 -1.7(5)
C23 C24 C25 C26 7.0(8)
C19 C24 C25 C26 -172.1(4)
C23 C24 C25 C17 -175.2(4)
C19 C24 C25 C17 5.7(5)
C17 C25 C26 C27 0.0(6)
C24 C25 C26 C27 177.5(4)
C16 C15 C27 C26 -2.5(6)
C14 C15 C27 C26 179.0(3)
C16 C15 C27 C1 176.2(4)
C14 C15 C27 C1 -2.4(4)
C25 C26 C27 C15 1.9(6)
C25 C26 C27 C1 -176.6(4)
C60 C1 C27 C15 123.2(4)
C85 C1 C27 C15 -121.8(4)
C2 C1 C27 C15 0.6(4)
C60 C1 C27 C26 -58.2(5)
C85 C1 C27 C26 56.8(5)
C2 C1 C27 C26 179.2(4)
C8 C7 C28 C29 174.5(5)
C6 C7 C28 C29 -5.7(7)
C8 C7 C28 C30 54.3(7)
C6 C7 C28 C30 -125.9(5)
C8 C7 C28 C31 -65.7(6)
C6 C7 C28 C31 114.1(5)
C12 C11 C32 C33 46.4(7)
C43 C11 C32 C33 172.8(5)
C10 C11 C32 C33 -69.9(6)
C12 C11 C32 C37 -130.3(4)
C43 C11 C32 C37 -3.9(5)
C10 C11 C32 C37 113.4(5)
C37 C32 C33 C34 -2.0(7)
C11 C32 C33 C34 -178.5(5)
C32 C33 C34 C35 -0.7(8)
C33 C34 C35 C36 2.0(10)
C34 C35 C36 C37 -0.6(10)
C35 C36 C37 C32 -2.2(9)
C35 C36 C37 C38 176.3(6)
C33 C32 C37 C36 3.5(7)
C11 C32 C37 C36 -179.4(5)
C33 C32 C37 C38 -175.3(4)
C11 C32 C37 C38 1.8(5)
C36 C37 C38 C39 2.2(10)
C32 C37 C38 C39 -179.2(6)
C36 C37 C38 C43 -177.2(6)
C32 C37 C38 C43 1.5(6)
C43 C38 C39 C40 0.2(10)
C37 C38 C39 C40 -179.1(6)
C38 C39 C40 C41 0.1(11)
C39 C40 C41 C42 -1.2(11)
C40 C41 C42 C43 2.0(9)
C41 C42 C43 C38 -1.7(8)
C41 C42 C43 C11 -176.7(5)
C39 C38 C43 C42 0.6(8)
C37 C38 C43 C42 -179.9(5)
C39 C38 C43 C11 176.5(5)
C37 C38 C43 C11 -4.1(5)
C32 C11 C43 C42 -179.7(5)
C12 C11 C43 C42 -53.4(7)
C10 C11 C43 C42 58.8(6)
C32 C11 C43 C38 4.8(5)
C12 C11 C43 C38 131.0(4)
C10 C11 C43 C38 -116.7(4)
C19 C18 C44 C45 55.9(6)
C17 C18 C44 C45 -57.2(7)
C55 C18 C44 C45 179.5(5)
C19 C18 C44 C49 -122.3(5)
C17 C18 C44 C49 124.6(5)
C55 C18 C44 C49 1.3(5)
C49 C44 C45 C46 0.8(8)
C18 C44 C45 C46 -177.2(5)
C44 C45 C46 C47 -0.8(10)
C45 C46 C47 C48 -1.0(13)
C46 C47 C48 C49 2.6(13)
C45 C44 C49 C48 0.9(9)
C18 C44 C49 C48 179.2(6)
C45 C44 C49 C50 -179.6(5)
C18 C44 C49 C50 -1.3(6)
C47 C48 C49 C44 -2.6(11)
C47 C48 C49 C50 178.0(7)
C44 C49 C50 C51 -177.5(7)
C48 C49 C50 C51 1.9(12)
C44 C49 C50 C55 0.6(6)
C48 C49 C50 C55 -179.9(7)
C55 C50 C51 C52 1.1(10)
C49 C50 C51 C52 179.0(7)
C50 C51 C52 C53 -1.7(12)
C51 C52 C53 C54 1.0(11)
C52 C53 C54 C55 0.4(9)
C53 C54 C55 C50 -1.0(7)
C53 C54 C55 C18 -179.2(5)
C51 C50 C55 C54 0.3(8)
C49 C50 C55 C54 -178.2(4)
C51 C50 C55 C18 178.7(5)
C49 C50 C55 C18 0.3(6)
C44 C18 C55 C54 177.3(4)
C19 C18 C55 C54 -63.4(6)
C17 C18 C55 C54 53.0(6)
C44 C18 C55 C50 -1.0(5)
C19 C18 C55 C50 118.3(5)
C17 C18 C55 C50 -125.3(4)
C21 C22 C56 C58 176.3(5)
C23 C22 C56 C58 -2.6(7)
C21 C22 C56 C59 -62.7(6)
C23 C22 C56 C59 118.4(5)
C21 C22 C56 C57 54.7(7)
C23 C22 C56 C57 -124.2(5)
C85 C1 C60 C72 -0.8(4)
C2 C1 C60 C72 -123.6(3)
C27 C1 C60 C72 121.6(4)
C85 C1 C60 C61 -179.8(3)
C2 C1 C60 C61 57.4(5)
C27 C1 C60 C61 -57.4(5)
C72 C60 C61 C62 -2.8(5)
C1 C60 C61 C62 176.2(3)
C60 C61 C62 C70 0.0(5)
C60 C61 C62 C63 -175.3(3)
C61 C62 C63 C64 -8.4(6)
C70 C62 C63 C64 175.7(4)
C61 C62 C63 C68 171.7(4)
C70 C62 C63 C68 -4.1(4)
C68 C63 C64 C65 -1.4(6)
C62 C63 C64 C65 178.8(4)
C63 C64 C65 C66 -0.5(6)
C63 C64 C65 C86 176.7(4)
C64 C65 C66 C67 0.7(7)
C86 C65 C66 C67 -176.6(5)
C65 C66 C67 C68 1.0(8)
C64 C63 C68 C67 3.0(6)
C62 C63 C68 C67 -177.2(4)
C64 C63 C68 C69 -173.2(4)
C62 C63 C68 C69 6.7(4)
C66 C67 C68 C63 -2.7(6)
C66 C67 C68 C69 172.7(4)
C63 C68 C69 C101 -133.0(4)
C67 C68 C69 C101 51.4(6)
C63 C68 C69 C90 113.6(4)
C67 C68 C69 C90 -62.0(6)
C63 C68 C69 C70 -6.3(4)
C67 C68 C69 C70 178.1(4)
C61 C62 C70 C71 2.5(6)
C63 C62 C70 C71 178.7(3)
C61 C62 C70 C69 -176.1(3)
C63 C62 C70 C69 0.1(4)
C101 C69 C70 C71 -48.3(6)
C90 C69 C70 C71 70.3(5)
C68 C69 C70 C71 -174.9(4)
C101 C69 C70 C62 130.1(4)
C90 C69 C70 C62 -111.3(4)
C68 C69 C70 C62 3.6(4)
C62 C70 C71 C72 -2.1(5)
C69 C70 C71 C72 176.2(4)
C70 C71 C72 C60 -0.7(5)
C70 C71 C72 C73 -178.2(4)
C61 C60 C72 C71 3.2(5)
C1 C60 C72 C71 -175.9(3)
C61 C60 C72 C73 -178.8(3)
C1 C60 C72 C73 2.1(4)
C71 C72 C73 C85 175.1(4)
C60 C72 C73 C85 -2.7(4)
C71 C72 C73 C74 -7.3(7)
C60 C72 C73 C74 174.9(4)
C85 C73 C74 C75 -1.9(5)
C72 C73 C74 C75 -179.2(4)
C73 C74 C75 C83 -0.4(6)
C73 C74 C75 C76 175.3(4)
C74 C75 C76 C77 -175.5(4)
C83 C75 C76 C77 0.6(4)
C74 C75 C76 C113 64.6(6)
C83 C75 C76 C113 -119.3(4)
C74 C75 C76 C102 -50.5(6)
C83 C75 C76 C102 125.6(4)
C113 C76 C77 C82 119.7(4)
C75 C76 C77 C82 -3.3(5)
C102 C76 C77 C82 -126.5(4)
C113 C76 C77 C78 -58.3(6)
C75 C76 C77 C78 178.7(4)
C102 C76 C77 C78 55.4(6)
C82 C77 C78 C79 -3.8(7)
C76 C77 C78 C79 174.2(5)
C77 C78 C79 C80 0.7(8)
C78 C79 C80 C81 1.3(8)
C78 C79 C80 C114 -175.8(5)
C79 C80 C81 C82 -0.1(6)
C114 C80 C81 C82 177.0(4)
C80 C81 C82 C77 -3.2(6)
C80 C81 C82 C83 179.6(4)
C78 C77 C82 C81 5.2(6)
C76 C77 C82 C81 -173.1(4)
C78 C77 C82 C83 -177.1(4)
C76 C77 C82 C83 4.6(5)
C74 C75 C83 C84 1.2(6)
C76 C75 C83 C84 -175.2(3)
C74 C75 C83 C82 178.5(4)
C76 C75 C83 C82 2.1(4)
C81 C82 C83 C84 -9.4(6)
C77 C82 C83 C84 173.1(4)
C81 C82 C83 C75 173.4(4)
C77 C82 C83 C75 -4.1(4)
C75 C83 C84 C85 0.4(5)
C82 C83 C84 C85 -176.4(3)
C74 C73 C85 C84 3.6(5)
C72 C73 C85 C84 -178.6(3)
C74 C73 C85 C1 -175.5(3)
C72 C73 C85 C1 2.3(4)
C83 C84 C85 C73 -2.7(5)
C83 C84 C85 C1 176.3(3)
C60 C1 C85 C73 -1.0(4)
C2 C1 C85 C73 121.9(4)
C27 C1 C85 C73 -123.5(4)
C60 C1 C85 C84 180.0(3)
C2 C1 C85 C84 -57.2(5)
C27 C1 C85 C84 57.4(5)
C66 C65 C86 C87 -173.4(5)
C64 C65 C86 C87 9.5(6)
C66 C65 C86 C88 62.4(6)
C64 C65 C86 C88 -114.6(5)
C66 C65 C86 C89 -54.9(6)
C64 C65 C86 C89 128.0(5)
C101 C69 C90 C91 178.6(5)
C70 C69 C90 C91 52.1(7)
C68 C69 C90 C91 -58.8(6)
C101 C69 C90 C95 -4.2(5)
C70 C69 C90 C95 -130.7(4)
C68 C69 C90 C95 118.3(4)
C95 C90 C91 C92 -0.5(8)
C69 C90 C91 C92 176.4(5)
C90 C91 C92 C93 0.6(9)
C91 C92 C93 C94 -1.9(11)
C92 C93 C94 C95 3.1(10)
C93 C94 C95 C90 -3.0(9)
C93 C94 C95 C96 178.5(6)
C91 C90 C95 C94 1.7(8)
C69 C90 C95 C94 -175.7(5)
C91 C90 C95 C96 -179.4(5)
C69 C90 C95 C96 3.1(6)
C94 C95 C96 C101 178.1(6)
C90 C95 C96 C101 -0.6(6)
C94 C95 C96 C97 -3.2(11)
C90 C95 C96 C97 178.1(6)
C101 C96 C97 C98 2.5(10)
C95 C96 C97 C98 -176.1(6)
C96 C97 C98 C99 -1.1(11)
C97 C98 C99 C100 -1.0(12)
C98 C99 C100 C101 1.8(10)
C97 C96 C101 C100 -1.8(9)
C95 C96 C101 C100 177.0(5)
C97 C96 C101 C69 179.0(5)
C95 C96 C101 C69 -2.2(6)
C99 C100 C101 C96 -0.3(8)
C99 C100 C101 C69 178.7(5)
C90 C69 C101 C96 3.8(5)
C70 C69 C101 C96 128.9(5)
C68 C69 C101 C96 -112.6(5)
C90 C69 C101 C100 -175.3(5)
C70 C69 C101 C100 -50.2(7)
C68 C69 C101 C100 68.3(6)
C77 C76 C102 C103 64.1(6)
C113 C76 C102 C103 -176.5(5)
C75 C76 C102 C103 -52.9(7)
C77 C76 C102 C107 -117.1(5)
C113 C76 C102 C107 2.4(5)
C75 C76 C102 C107 126.0(5)
C107 C102 C103 C104 1.2(8)
C76 C102 C103 C104 179.9(5)
C102 C103 C104 C105 0.4(9)
C103 C104 C105 C106 -1.9(11)
C104 C105 C106 C107 1.9(11)
C105 C106 C107 C102 -0.4(10)
C105 C106 C107 C108 -178.8(7)
C103 C102 C107 C106 -1.1(9)
C76 C102 C107 C106 179.9(5)
C103 C102 C107 C108 177.6(5)
C76 C102 C107 C108 -1.3(6)
C106 C107 C108 C109 -2.7(12)
C102 C107 C108 C109 178.8(7)
C106 C107 C108 C113 178.1(7)
C102 C107 C108 C113 -0.4(7)
C113 C108 C109 C110 -0.6(12)
C107 C108 C109 C110 -179.7(7)
C108 C109 C110 C111 1.0(13)
C109 C110 C111 C112 -2.1(14)
C110 C111 C112 C113 2.6(11)
C109 C108 C113 C112 1.2(10)
C107 C108 C113 C112 -179.5(5)
C109 C108 C113 C76 -177.2(6)
C107 C108 C113 C76 2.1(7)
C111 C112 C113 C108 -2.1(8)
C111 C112 C113 C76 176.0(5)
C77 C76 C113 C108 120.4(5)
C75 C76 C113 C108 -124.9(5)
C102 C76 C113 C108 -2.7(6)
C77 C76 C113 C112 -57.9(7)
C75 C76 C113 C112 56.8(7)
C102 C76 C113 C112 179.0(5)
C79 C80 C114 C115 -175.7(5)
C81 C80 C114 C115 7.2(6)
C79 C80 C114 C117 60.1(6)
C81 C80 C114 C117 -117.0(5)
C79 C80 C114 C116 -57.7(6)
C81 C80 C114 C116 125.2(5)
